data_4332698
loop_
_publ_author_name
'Azerraf, Clarite'
'Cohen, Shmuel'
'Gelman, Dmitri'

_publ_section_title
;
 Roof-Shaped Halide-Bridged Bimetallic Complexes via Ring Expansion
 Reaction
;
_journal_issue 17
_journal_name_full 'Inorganic Chemistry'
_journal_page_first 7010
_journal_page_last 7017
_journal_paper_doi 10.1021/ic060700q
_journal_volume 45
_journal_year 2006
_chemical_formula_moiety 'C38 H36 Cl4 P2 Pd2, 2(C H Cl3)'
_chemical_formula_sum 'C40 H38 Cl10 P2 Pd2'
_chemical_formula_weight 1147.94
_chemical_name_systematic
; 
 ? 
;
_space_group_IT_number 19
_symmetry_cell_setting orthorhombic
_symmetry_space_group_name_Hall 'P 2ac 2ab'
_symmetry_space_group_name_H-M 'P 21 21 21'
_atom_sites_solution_hydrogens geom
_atom_sites_solution_primary direct
_atom_sites_solution_secondary difmap
_audit_creation_method SHELXL-97
_cell_angle_alpha 90.00
_cell_angle_beta 90.00
_cell_angle_gamma 90.00
_cell_formula_units_Z 4
_cell_length_a 11.3039(14)
_cell_length_b 15.7518(19)
_cell_length_c 24.733(3)
_cell_measurement_reflns_used 8490
_cell_measurement_temperature 173(1)
_cell_measurement_theta_max 27.08
_cell_measurement_theta_min 2.22
_cell_volume 4403.9(9)
_computing_cell_refinement 'Bruker SMART'
_computing_data_collection 'Bruker SMART'
_computing_data_reduction 'Bruker SAINT'
_computing_molecular_graphics 'Bruker SHELXTL'
_computing_publication_material 'Bruker SHELXTL'
_computing_structure_refinement 'SHELXL-97 (Sheldrick, 1997)'
_computing_structure_solution 'SHELXS-97 (Sheldrick, 1990)'
_diffrn_ambient_temperature 173(1)
_diffrn_measured_fraction_theta_full 1.000
_diffrn_measured_fraction_theta_max 1.000
_diffrn_measurement_device_type 'CCD area detector'
_diffrn_measurement_method 'phi and omega scans'
_diffrn_radiation_monochromator graphite
_diffrn_radiation_source 'fine-focus sealed tube'
_diffrn_radiation_type MoK\a
_diffrn_radiation_wavelength 0.71073
_diffrn_reflns_av_R_equivalents 0.0575
_diffrn_reflns_av_sigmaI/netI 0.0383
_diffrn_reflns_limit_h_max 13
_diffrn_reflns_limit_h_min -13
_diffrn_reflns_limit_k_max 18
_diffrn_reflns_limit_k_min -18
_diffrn_reflns_limit_l_max 29
_diffrn_reflns_limit_l_min -29
_diffrn_reflns_number 43215
_diffrn_reflns_theta_full 25.00
_diffrn_reflns_theta_max 25.00
_diffrn_reflns_theta_min 1.65
_exptl_absorpt_coefficient_mu 1.526
_exptl_absorpt_correction_T_max 0.8501
_exptl_absorpt_correction_T_min 0.6834
_exptl_absorpt_correction_type none
_exptl_absorpt_process_details 'Face-Indexed Absorption Correction, Bruker-XPREP'
_exptl_crystal_colour yellow
_exptl_crystal_density_diffrn 1.731
_exptl_crystal_density_method 'not measured'
_exptl_crystal_description plate
_exptl_crystal_F_000 2280
_exptl_crystal_size_max 0.27
_exptl_crystal_size_mid 0.13
_exptl_crystal_size_min 0.11
_refine_diff_density_max 0.490
_refine_diff_density_min -0.306
_refine_diff_density_rms 0.063
_refine_ls_abs_structure_details 'Flack H D (1983), Acta Cryst. A39, 876-881'
_refine_ls_abs_structure_Flack -0.033(16)
_refine_ls_extinction_method none
_refine_ls_goodness_of_fit_ref 0.977
_refine_ls_hydrogen_treatment constr
_refine_ls_matrix_type full
_refine_ls_number_parameters 491
_refine_ls_number_reflns 7755
_refine_ls_number_restraints 0
_refine_ls_restrained_S_all 0.977
_refine_ls_R_factor_all 0.0239
_refine_ls_R_factor_gt 0.0221
_refine_ls_shift/su_max 0.002
_refine_ls_shift/su_mean 0.000
_refine_ls_structure_factor_coef Fsqd
_refine_ls_weighting_details 'calc w=1/[\s^2^(Fo^2^)+(0.0209P)^2^+0.0000P] where P=(Fo^2^+2Fc^2^)/3'
_refine_ls_weighting_scheme calc
_refine_ls_wR_factor_gt 0.0475
_refine_ls_wR_factor_ref 0.0479
_reflns_number_gt 7320
_reflns_number_total 7755
_reflns_threshold_expression >2sigma(I)
_cod_data_source_file ic060700qsup1.cif
_cod_data_source_block gelman3m
_cod_depositor_comments
;
The following automatic conversions were performed:

'_symmetry_cell_setting' value 'Orthorhombic' changed to
'orthorhombic' according to
/home/saulius/struct/CIF-dictionaries/cif_core.dic dictionary named
'cif_core.dic' version 2.4.2 from 2011-04-26.

Automatic conversion script
Id: cif_fix_values 1891 2012-01-12 08:04:46Z andrius 
;
_cod_original_cell_volume 4403.8(9)
_cod_original_sg_symbol_H-M P2(1)2(1)2(1)
_cod_database_code 4332698

loop_
_symmetry_equiv_pos_as_xyz
'x, y, z'
'-x+1/2, -y, z+1/2'
'-x, y+1/2, -z+1/2'
'x+1/2, -y+1/2, -z'

loop_
_atom_site_label
_atom_site_type_symbol
_atom_site_fract_x
_atom_site_fract_y
_atom_site_fract_z
_atom_site_U_iso_or_equiv
_atom_site_adp_type
_atom_site_occupancy
_atom_site_symmetry_multiplicity
_atom_site_calc_flag
_atom_site_refinement_flags
C1 C 0.2048(3) 0.54885(18) 0.87958(12) 0.0170(7) Uani 1 1 d .
H1 H 0.2924 0.5555 0.8757 0.020 Uiso 1 1 calc R
C2 C -0.0205(3) 0.53157(19) 0.88905(11) 0.0201(7) Uani 1 1 d .
H2 H -0.1081 0.5249 0.8928 0.024 Uiso 1 1 calc R
C3 C 0.1348(2) 0.61095(19) 0.84327(11) 0.0172(7) Uani 1 1 d .
C4 C 0.1742(3) 0.66681(19) 0.80302(12) 0.0182(7) Uani 1 1 d .
C5 C 0.0916(3) 0.7204(2) 0.77756(12) 0.0224(7) Uani 1 1 d .
H5 H 0.1186 0.7611 0.7520 0.027 Uiso 1 1 calc R
C6 C -0.0276(3) 0.7151(2) 0.78888(12) 0.0240(7) Uani 1 1 d .
H6 H -0.0815 0.7537 0.7727 0.029 Uiso 1 1 calc R
C7 C -0.0681(3) 0.6529(2) 0.82399(13) 0.0244(7) Uani 1 1 d .
H7 H -0.1506 0.6453 0.8296 0.029 Uiso 1 1 calc R
C8 C 0.0125(3) 0.60217(18) 0.85073(11) 0.0179(6) Uani 1 1 d .
C9 C 0.1621(3) 0.56276(18) 0.93825(12) 0.0182(7) Uani 1 1 d .
C10 C 0.2255(3) 0.58149(18) 0.98570(12) 0.0183(7) Uani 1 1 d .
C11 C 0.1608(3) 0.5940(2) 1.03321(13) 0.0250(8) Uani 1 1 d .
H11 H 0.2024 0.6084 1.0653 0.030 Uiso 1 1 calc R
C12 C 0.0394(3) 0.5864(2) 1.03568(13) 0.0277(8) Uani 1 1 d .
H12 H -0.0013 0.5959 1.0687 0.033 Uiso 1 1 calc R
C13 C -0.0218(3) 0.56500(19) 0.98973(12) 0.0231(7) Uani 1 1 d .
H13 H -0.1052 0.5578 0.9909 0.028 Uiso 1 1 calc R
C14 C 0.0384(3) 0.55403(18) 0.94208(12) 0.0180(7) Uani 1 1 d .
C15 C 0.1620(3) 0.46053(19) 0.86384(12) 0.0182(7) Uani 1 1 d .
C16 C 0.2304(3) 0.3934(2) 0.84617(12) 0.0223(7) Uani 1 1 d .
H16 H 0.3136 0.3997 0.8424 0.027 Uiso 1 1 calc R
C17 C 0.1768(3) 0.3168(2) 0.83396(12) 0.0280(8) Uani 1 1 d .
H17 H 0.2233 0.2706 0.8214 0.034 Uiso 1 1 calc R
C18 C 0.0553(3) 0.3071(2) 0.83989(12) 0.0289(8) Uani 1 1 d .
H18 H 0.0196 0.2538 0.8324 0.035 Uiso 1 1 calc R
C19 C -0.0137(3) 0.3747(2) 0.85664(12) 0.0264(7) Uani 1 1 d .
H19 H -0.0970 0.3683 0.8598 0.032 Uiso 1 1 calc R
C20 C 0.0388(3) 0.45115(19) 0.86867(11) 0.0190(7) Uani 1 1 d .
C21 C 0.3212(3) 0.7243(2) 0.71198(12) 0.0205(7) Uani 1 1 d .
C22 C 0.3145(3) 0.6931(2) 0.65998(13) 0.0298(8) Uani 1 1 d .
H22 H 0.3022 0.6342 0.6541 0.036 Uiso 1 1 calc R
C23 C 0.3257(3) 0.7477(2) 0.61644(14) 0.0367(9) Uani 1 1 d .
H23 H 0.3192 0.7259 0.5807 0.044 Uiso 1 1 calc R
C24 C 0.3457(3) 0.8319(2) 0.62406(14) 0.0334(9) Uani 1 1 d .
H24 H 0.3549 0.8685 0.5939 0.040 Uiso 1 1 calc R
C25 C 0.3526(3) 0.8637(2) 0.67569(15) 0.0336(8) Uani 1 1 d .
H25 H 0.3659 0.9226 0.6812 0.040 Uiso 1 1 calc R
C26 C 0.3404(3) 0.8105(2) 0.71957(13) 0.0281(8) Uani 1 1 d .
H26 H 0.3450 0.8329 0.7552 0.034 Uiso 1 1 calc R
C27 C 0.3065(3) 0.54714(19) 0.74453(12) 0.0194(7) Uani 1 1 d .
C28 C 0.4035(3) 0.4944(2) 0.74001(14) 0.0318(8) Uani 1 1 d .
H28 H 0.4793 0.5128 0.7517 0.038 Uiso 1 1 calc R
C29 C 0.3884(3) 0.4137(2) 0.71794(17) 0.0438(11) Uani 1 1 d .
H29 H 0.4549 0.3771 0.7149 0.053 Uiso 1 1 calc R
C30 C 0.2809(3) 0.3862(2) 0.70074(14) 0.0349(9) Uani 1 1 d .
H30 H 0.2727 0.3309 0.6858 0.042 Uiso 1 1 calc R
C31 C 0.1841(3) 0.4386(2) 0.70498(13) 0.0295(8) Uani 1 1 d .
H31 H 0.1087 0.4195 0.6931 0.035 Uiso 1 1 calc R
C32 C 0.1966(3) 0.5195(2) 0.72668(12) 0.0236(7) Uani 1 1 d .
H32 H 0.1298 0.5560 0.7293 0.028 Uiso 1 1 calc R
C33 C 0.4182(3) 0.6453(2) 1.05488(13) 0.0267(8) Uani 1 1 d .
H33 H 0.3677 0.6260 1.0857 0.032 Uiso 1 1 calc R
C34 C 0.3857(3) 0.7368(2) 1.04178(14) 0.0340(9) Uani 1 1 d .
H34A H 0.3911 0.7713 1.0747 0.051 Uiso 1 1 calc R
H34B H 0.3046 0.7390 1.0277 0.051 Uiso 1 1 calc R
H34C H 0.4403 0.7591 1.0145 0.051 Uiso 1 1 calc R
C35 C 0.5475(3) 0.6392(3) 1.07235(16) 0.0452(10) Uani 1 1 d .
H35A H 0.5983 0.6616 1.0436 0.068 Uiso 1 1 calc R
H35B H 0.5678 0.5797 1.0792 0.068 Uiso 1 1 calc R
H35C H 0.5593 0.6723 1.1054 0.068 Uiso 1 1 calc R
C36 C 0.4133(3) 0.4650(2) 1.01549(13) 0.0250(8) Uani 1 1 d .
H36 H 0.4990 0.4601 1.0250 0.030 Uiso 1 1 calc R
C37 C 0.3428(3) 0.4369(2) 1.06514(15) 0.0378(9) Uani 1 1 d .
H37A H 0.2581 0.4378 1.0567 0.057 Uiso 1 1 calc R
H37B H 0.3587 0.4758 1.0952 0.057 Uiso 1 1 calc R
H37C H 0.3664 0.3793 1.0753 0.057 Uiso 1 1 calc R
C38 C 0.3915(3) 0.4070(2) 0.96743(14) 0.0319(8) Uani 1 1 d .
H38A H 0.4216 0.3501 0.9756 0.048 Uiso 1 1 calc R
H38B H 0.4324 0.4296 0.9356 0.048 Uiso 1 1 calc R
H38C H 0.3064 0.4039 0.9601 0.048 Uiso 1 1 calc R
C39 C 0.7943(3) 0.5192(2) 0.69198(15) 0.0407(10) Uani 1 1 d .
H39 H 0.7395 0.5617 0.7085 0.049 Uiso 1 1 calc R
C40 C 0.8069(3) 0.3592(3) 1.03856(14) 0.0424(10) Uani 1 1 d .
H40 H 0.7817 0.4201 1.0396 0.051 Uiso 1 1 calc R
Cl1 Cl 0.64551(7) 0.70352(6) 0.87657(3) 0.0277(2) Uani 1 1 d .
Cl2 Cl 0.36872(7) 0.71892(5) 0.89762(3) 0.02014(17) Uani 1 1 d .
Cl3 Cl 0.59162(7) 0.66413(6) 0.74540(3) 0.0313(2) Uani 1 1 d .
Cl4 Cl 0.65524(7) 0.53414(6) 0.95805(4) 0.0315(2) Uani 1 1 d .
Cl5 Cl 0.87017(9) 0.46718(7) 0.74388(4) 0.0491(3) Uani 1 1 d .
Cl6 Cl 0.89521(10) 0.57345(7) 0.65009(4) 0.0529(3) Uani 1 1 d .
Cl7 Cl 0.70993(9) 0.44688(8) 0.65378(4) 0.0559(3) Uani 1 1 d .
Cl8 Cl 0.68043(10) 0.29652(7) 1.03352(4) 0.0503(3) Uani 1 1 d .
Cl9 Cl 0.88565(9) 0.33711(8) 1.09833(4) 0.0575(3) Uani 1 1 d .
Cl10 Cl 0.89875(10) 0.34479(7) 0.98199(4) 0.0561(3) Uani 1 1 d .
P1 P 0.31795(7) 0.65537(5) 0.77058(3) 0.01772(18) Uani 1 1 d .
P2 P 0.38644(7) 0.57646(5) 0.99608(3) 0.01849(18) Uani 1 1 d .
Pd1 Pd 0.47641(2) 0.684264(15) 0.820158(9) 0.01856(6) Uani 1 1 d .
Pd2 Pd 0.509807(19) 0.626925(14) 0.933475(9) 0.01806(6) Uani 1 1 d .

loop_
_atom_site_aniso_label
_atom_site_aniso_U_11
_atom_site_aniso_U_22
_atom_site_aniso_U_33
_atom_site_aniso_U_23
_atom_site_aniso_U_13
_atom_site_aniso_U_12
C1 0.0129(16) 0.0182(17) 0.0199(16) -0.0027(13) 0.0020(13) 0.0009(13)
C2 0.0115(15) 0.0279(17) 0.0210(16) 0.0009(14) 0.0011(14) -0.0008(14)
C3 0.0200(16) 0.0183(17) 0.0132(15) -0.0052(13) -0.0021(13) 0.0009(14)
C4 0.0192(16) 0.0167(16) 0.0188(16) -0.0031(13) -0.0011(13) -0.0009(13)
C5 0.0270(18) 0.0227(18) 0.0177(16) 0.0005(14) 0.0003(14) 0.0064(15)
C6 0.0218(17) 0.0277(18) 0.0224(17) -0.0008(14) -0.0027(15) 0.0105(15)
C7 0.0152(15) 0.0340(19) 0.0239(18) -0.0080(16) -0.0018(14) 0.0061(14)
C8 0.0199(16) 0.0190(15) 0.0149(15) -0.0049(12) 0.0020(14) 0.0003(14)
C9 0.0218(16) 0.0104(15) 0.0223(17) 0.0028(13) 0.0040(14) 0.0014(13)
C10 0.0226(17) 0.0132(16) 0.0191(17) 0.0007(13) 0.0010(14) -0.0016(13)
C11 0.0248(19) 0.0313(19) 0.0190(17) -0.0023(15) -0.0003(15) -0.0008(15)
C12 0.029(2) 0.0339(19) 0.0200(18) -0.0024(15) 0.0077(15) -0.0004(16)
C13 0.0177(16) 0.0262(17) 0.0255(17) -0.0007(14) 0.0056(15) -0.0013(15)
C14 0.0196(16) 0.0134(15) 0.0210(17) 0.0029(13) -0.0011(13) -0.0002(13)
C15 0.0239(17) 0.0191(17) 0.0118(15) 0.0016(13) 0.0008(13) 0.0002(14)
C16 0.0255(17) 0.0257(19) 0.0159(16) -0.0004(14) -0.0027(14) 0.0030(15)
C17 0.044(2) 0.0210(18) 0.0189(17) -0.0019(15) -0.0056(15) 0.0055(17)
C18 0.046(2) 0.0213(18) 0.0191(17) -0.0014(15) -0.0054(15) -0.0074(16)
C19 0.0282(18) 0.0329(19) 0.0182(16) 0.0023(14) -0.0032(15) -0.0099(17)
C20 0.0238(18) 0.0229(17) 0.0104(15) 0.0024(13) -0.0010(13) -0.0039(14)
C21 0.0173(16) 0.0250(18) 0.0191(17) 0.0043(14) -0.0004(14) -0.0013(14)
C22 0.038(2) 0.0273(19) 0.0247(18) -0.0010(16) -0.0003(15) -0.0021(17)
C23 0.049(2) 0.044(2) 0.0180(18) 0.0050(17) -0.0001(17) -0.003(2)
C24 0.029(2) 0.038(2) 0.034(2) 0.0168(18) 0.0018(16) -0.0008(17)
C25 0.0320(19) 0.0259(19) 0.043(2) 0.0050(18) 0.0013(18) -0.0034(16)
C26 0.0335(19) 0.0264(19) 0.0244(18) 0.0029(16) -0.0035(15) 0.0000(17)
C27 0.0249(17) 0.0197(17) 0.0135(16) 0.0002(13) 0.0034(14) 0.0006(14)
C28 0.0253(19) 0.029(2) 0.041(2) -0.0001(17) 0.0027(17) 0.0011(16)
C29 0.036(2) 0.029(2) 0.067(3) -0.014(2) 0.011(2) 0.0101(18)
C30 0.044(2) 0.025(2) 0.036(2) -0.0100(17) 0.0082(17) -0.0017(18)
C31 0.035(2) 0.030(2) 0.0236(18) -0.0034(16) -0.0005(16) -0.0087(17)
C32 0.0261(18) 0.0256(19) 0.0191(17) -0.0024(15) 0.0007(15) 0.0042(15)
C33 0.0264(17) 0.037(2) 0.0169(17) -0.0038(15) 0.0013(14) -0.0096(16)
C34 0.042(2) 0.033(2) 0.0265(19) -0.0124(17) 0.0080(17) -0.0084(18)
C35 0.041(2) 0.057(3) 0.037(2) -0.017(2) -0.0151(18) -0.007(2)
C36 0.0247(18) 0.0247(18) 0.0256(18) 0.0080(15) -0.0039(15) -0.0024(15)
C37 0.043(2) 0.036(2) 0.034(2) 0.0128(18) 0.0025(19) -0.0065(18)
C38 0.037(2) 0.0204(18) 0.038(2) 0.0015(16) -0.0061(17) -0.0013(16)
C39 0.037(2) 0.041(2) 0.044(2) -0.001(2) 0.0069(19) 0.0063(18)
C40 0.058(3) 0.039(2) 0.030(2) 0.0026(18) 0.0051(19) 0.007(2)
Cl1 0.0195(4) 0.0402(5) 0.0234(4) 0.0053(4) -0.0004(3) -0.0082(4)
Cl2 0.0206(4) 0.0215(4) 0.0184(4) -0.0006(3) 0.0013(3) 0.0006(3)
Cl3 0.0259(4) 0.0428(5) 0.0252(4) -0.0026(4) 0.0094(4) -0.0004(4)
Cl4 0.0215(4) 0.0333(5) 0.0397(5) 0.0060(4) -0.0015(4) 0.0047(4)
Cl5 0.0545(6) 0.0496(6) 0.0433(6) 0.0083(5) -0.0071(5) -0.0119(5)
Cl6 0.0558(7) 0.0483(6) 0.0545(7) 0.0151(5) 0.0028(6) -0.0104(5)
Cl7 0.0436(6) 0.0739(8) 0.0504(6) 0.0064(6) -0.0054(5) -0.0185(6)
Cl8 0.0554(6) 0.0605(7) 0.0350(5) -0.0033(5) -0.0002(5) -0.0015(5)
Cl9 0.0513(6) 0.0847(8) 0.0364(6) 0.0034(6) -0.0060(5) 0.0058(6)
Cl10 0.0748(8) 0.0546(7) 0.0388(6) 0.0027(5) 0.0197(6) -0.0087(6)
P1 0.0184(4) 0.0197(4) 0.0150(4) 0.0002(3) 0.0009(3) 0.0011(3)
P2 0.0189(4) 0.0214(4) 0.0151(4) 0.0007(3) -0.0010(3) -0.0026(4)
Pd1 0.01699(12) 0.02267(12) 0.01602(12) 0.00065(10) 0.00143(10) -0.00093(10)
Pd2 0.01607(12) 0.02102(12) 0.01709(11) 0.00073(10) 0.00029(10) -0.00111(10)

loop_
_atom_type_symbol
_atom_type_description
_atom_type_scat_dispersion_real
_atom_type_scat_dispersion_imag
_atom_type_scat_source
C C 0.0033 0.0016 'International Tables Vol C Tables 4.2.6.8 and 6.1.1.4'
H H 0.0000 0.0000 'International Tables Vol C Tables 4.2.6.8 and 6.1.1.4'
P P 0.1023 0.0942 'International Tables Vol C Tables 4.2.6.8 and 6.1.1.4'
Cl Cl 0.1484 0.1585 'International Tables Vol C Tables 4.2.6.8 and 6.1.1.4'
Pd Pd -0.9988 1.0072 'International Tables Vol C Tables 4.2.6.8 and 6.1.1.4'

loop_
_geom_angle_atom_site_label_1
_geom_angle_atom_site_label_2
_geom_angle_atom_site_label_3
_geom_angle
C15 C1 C9 105.7(2)
C15 C1 C3 105.5(2)
C9 C1 C3 107.2(2)
C15 C1 H1 112.7
C9 C1 H1 112.7
C3 C1 H1 112.7
C8 C2 C14 105.3(2)
C8 C2 C20 107.3(2)
C14 C2 C20 106.7(2)
C8 C2 H2 112.4
C14 C2 H2 112.4
C20 C2 H2 112.4
C4 C3 C8 118.0(3)
C4 C3 C1 130.3(3)
C8 C3 C1 111.5(3)
C3 C4 C5 118.9(3)
C3 C4 P1 122.3(2)
C5 C4 P1 117.0(2)
C6 C5 C4 121.4(3)
C6 C5 H5 119.3
C4 C5 H5 119.3
C5 C6 C7 119.6(3)
C5 C6 H6 120.2
C7 C6 H6 120.2
C8 C7 C6 119.4(3)
C8 C7 H7 120.3
C6 C7 H7 120.3
C7 C8 C3 122.1(3)
C7 C8 C2 124.4(3)
C3 C8 C2 113.5(3)
C10 C9 C14 118.1(3)
C10 C9 C1 130.8(3)
C14 C9 C1 111.1(3)
C11 C10 C9 117.6(3)
C11 C10 P2 114.0(2)
C9 C10 P2 127.7(2)
C12 C11 C10 123.1(3)
C12 C11 H11 118.5
C10 C11 H11 118.5
C13 C12 C11 119.1(3)
C13 C12 H12 120.4
C11 C12 H12 120.4
C14 C13 C12 119.5(3)
C14 C13 H13 120.3
C12 C13 H13 120.3
C13 C14 C9 122.6(3)
C13 C14 C2 123.7(3)
C9 C14 C2 113.7(3)
C16 C15 C20 120.1(3)
C16 C15 C1 127.0(3)
C20 C15 C1 112.9(3)
C15 C16 C17 119.4(3)
C15 C16 H16 120.3
C17 C16 H16 120.3
C16 C17 C18 120.4(3)
C16 C17 H17 119.8
C18 C17 H17 119.8
C19 C18 C17 120.3(3)
C19 C18 H18 119.9
C17 C18 H18 119.9
C20 C19 C18 119.7(3)
C20 C19 H19 120.2
C18 C19 H19 120.2
C19 C20 C15 120.1(3)
C19 C20 C2 127.7(3)
C15 C20 C2 112.2(3)
C22 C21 C26 118.9(3)
C22 C21 P1 122.2(3)
C26 C21 P1 118.8(2)
C21 C22 C23 120.0(3)
C21 C22 H22 120.0
C23 C22 H22 120.0
C24 C23 C22 120.9(3)
C24 C23 H23 119.6
C22 C23 H23 119.6
C23 C24 C25 119.6(3)
C23 C24 H24 120.2
C25 C24 H24 120.2
C24 C25 C26 120.3(3)
C24 C25 H25 119.8
C26 C25 H25 119.8
C25 C26 C21 120.3(3)
C25 C26 H26 119.9
C21 C26 H26 119.9
C28 C27 C32 119.8(3)
C28 C27 P1 122.3(3)
C32 C27 P1 117.9(2)
C27 C28 C29 118.9(3)
C27 C28 H28 120.5
C29 C28 H28 120.5
C30 C29 C28 121.5(3)
C30 C29 H29 119.2
C28 C29 H29 119.2
C29 C30 C31 119.8(3)
C29 C30 H30 120.1
C31 C30 H30 120.1
C30 C31 C32 120.0(3)
C30 C31 H31 120.0
C32 C31 H31 120.0
C27 C32 C31 120.0(3)
C27 C32 H32 120.0
C31 C32 H32 120.0
C34 C33 C35 110.5(3)
C34 C33 P2 109.9(2)
C35 C33 P2 111.8(2)
C34 C33 H33 108.2
C35 C33 H33 108.2
P2 C33 H33 108.2
C33 C34 H34A 109.5
C33 C34 H34B 109.5
H34A C34 H34B 109.5
C33 C34 H34C 109.5
H34A C34 H34C 109.5
H34B C34 H34C 109.5
C33 C35 H35A 109.5
C33 C35 H35B 109.5
H35A C35 H35B 109.5
C33 C35 H35C 109.5
H35A C35 H35C 109.5
H35B C35 H35C 109.5
C38 C36 C37 111.7(3)
C38 C36 P2 110.0(2)
C37 C36 P2 113.5(2)
C38 C36 H36 107.1
C37 C36 H36 107.1
P2 C36 H36 107.1
C36 C37 H37A 109.5
C36 C37 H37B 109.5
H37A C37 H37B 109.5
C36 C37 H37C 109.5
H37A C37 H37C 109.5
H37B C37 H37C 109.5
C36 C38 H38A 109.5
C36 C38 H38B 109.5
H38A C38 H38B 109.5
C36 C38 H38C 109.5
H38A C38 H38C 109.5
H38B C38 H38C 109.5
Cl5 C39 Cl7 110.9(2)
Cl5 C39 Cl6 110.0(2)
Cl7 C39 Cl6 110.4(2)
Cl5 C39 H39 108.5
Cl7 C39 H39 108.5
Cl6 C39 H39 108.5
Cl8 C40 Cl10 110.8(2)
Cl8 C40 Cl9 111.3(2)
Cl10 C40 Cl9 110.1(2)
Cl8 C40 H40 108.2
Cl10 C40 H40 108.2
Cl9 C40 H40 108.2
Pd1 Cl1 Pd2 76.56(2)
Pd2 Cl2 Pd1 79.05(3)
C21 P1 C4 108.16(14)
C21 P1 C27 106.17(14)
C4 P1 C27 100.63(14)
C21 P1 Pd1 107.63(10)
C4 P1 Pd1 117.17(10)
C27 P1 Pd1 116.34(11)
C10 P2 C36 103.89(15)
C10 P2 C33 106.05(14)
C36 P2 C33 108.73(15)
C10 P2 Pd2 120.42(10)
C36 P2 Pd2 114.65(11)
C33 P2 Pd2 102.46(11)
P1 Pd1 Cl3 89.11(3)
P1 Pd1 Cl2 94.62(3)
Cl3 Pd1 Cl2 173.84(3)
P1 Pd1 Cl1 175.15(3)
Cl3 Pd1 Cl1 91.96(3)
Cl2 Pd1 Cl1 84.73(3)
P1 Pd1 Pd2 124.21(2)
Cl3 Pd1 Pd2 130.51(3)
Cl2 Pd1 Pd2 50.41(2)
Cl1 Pd1 Pd2 52.03(2)
P2 Pd2 Cl4 92.14(3)
P2 Pd2 Cl2 93.32(3)
Cl4 Pd2 Cl2 173.05(3)
P2 Pd2 Cl1 169.56(3)
Cl4 Pd2 Cl1 91.01(3)
Cl2 Pd2 Cl1 84.37(3)
P2 Pd2 Pd1 133.18(2)
Cl4 Pd2 Pd1 122.54(2)
Cl2 Pd2 Pd1 50.537(19)
Cl1 Pd2 Pd1 51.41(2)

loop_
_geom_bond_atom_site_label_1
_geom_bond_atom_site_label_2
_geom_bond_distance
C1 C15 1.524(4)
C1 C9 1.545(4)
C1 C3 1.546(4)
C1 H1 1.0000
C2 C8 1.508(4)
C2 C14 1.513(4)
C2 C20 1.520(4)
C2 H2 1.0000
C3 C4 1.401(4)
C3 C8 1.402(4)
C4 C5 1.407(4)
C4 P1 1.821(3)
C5 C6 1.378(4)
C5 H5 0.9500
C6 C7 1.387(4)
C6 H6 0.9500
C7 C8 1.381(4)
C7 H7 0.9500
C9 C10 1.407(4)
C9 C14 1.407(4)
C10 C11 1.398(4)
C10 P2 1.838(3)
C11 C12 1.379(4)
C11 H11 0.9500
C12 C13 1.373(4)
C12 H12 0.9500
C13 C14 1.372(4)
C13 H13 0.9500
C15 C16 1.381(4)
C15 C20 1.405(4)
C16 C17 1.383(4)
C16 H16 0.9500
C17 C18 1.389(5)
C17 H17 0.9500
C18 C19 1.383(5)
C18 H18 0.9500
C19 C20 1.376(4)
C19 H19 0.9500
C21 C22 1.378(4)
C21 C26 1.388(4)
C21 P1 1.811(3)
C22 C23 1.383(5)
C22 H22 0.9500
C23 C24 1.359(5)
C23 H23 0.9500
C24 C25 1.374(5)
C24 H24 0.9500
C25 C26 1.378(5)
C25 H25 0.9500
C26 H26 0.9500
C27 C28 1.380(4)
C27 C32 1.389(4)
C27 P1 1.827(3)
C28 C29 1.394(5)
C28 H28 0.9500
C29 C30 1.359(5)
C29 H29 0.9500
C30 C31 1.375(5)
C30 H30 0.9500
C31 C32 1.391(4)
C31 H31 0.9500
C32 H32 0.9500
C33 C34 1.523(5)
C33 C35 1.528(4)
C33 P2 1.849(3)
C33 H33 1.0000
C34 H34A 0.9800
C34 H34B 0.9800
C34 H34C 0.9800
C35 H35A 0.9800
C35 H35B 0.9800
C35 H35C 0.9800
C36 C38 1.519(4)
C36 C37 1.529(4)
C36 P2 1.845(3)
C36 H36 1.0000
C37 H37A 0.9800
C37 H37B 0.9800
C37 H37C 0.9800
C38 H38A 0.9800
C38 H38B 0.9800
C38 H38C 0.9800
C39 Cl5 1.748(4)
C39 Cl7 1.760(4)
C39 Cl6 1.762(4)
C39 H39 1.0000
C40 Cl8 1.742(4)
C40 Cl10 1.757(4)
C40 Cl9 1.761(4)
C40 H40 1.0000
Cl1 Pd1 2.3860(8)
Cl1 Pd2 2.4062(8)
Cl2 Pd2 2.3302(8)
Cl2 Pd1 2.3344(8)
Cl3 Pd1 2.2837(8)
Cl4 Pd2 2.2821(9)
P1 Pd1 2.2179(8)
P2 Pd2 2.2302(8)
Pd1 Pd2 2.9687(4)
